data_4088058
loop_
_publ_author_name
'\'Alvarez-Rodr\'iguez, Luc\'ia'
'Cabeza, Javier A.'
'Garc\'ia-\'Alvarez, Pablo'
'Polo, Diego'

_publ_section_title
;
 Amidinatogermylene Complexes of Copper, Silver, and Gold
;
_journal_issue 22
_journal_name_full Organometallics
_journal_page_first 5479
_journal_paper_doi 10.1021/acs.organomet.5b00828
_journal_volume 34
_journal_year 2015
_chemical_formula_moiety 'C76 H128 Ag4 Cl4 Ge4 N8, C7 H8'
_chemical_formula_sum 'C83 H136 Ag4 Cl4 Ge4 N8'
_chemical_formula_weight 2109.63
_space_group_crystal_system monoclinic
_space_group_IT_number 4
_space_group_name_Hall 'P 2yb'
_space_group_name_H-M_alt 'P 1 21 1'
_atom_sites_solution_hydrogens geom
_audit_creation_method SHELXL-2014
_cell_angle_alpha 90
_cell_angle_beta 90.412(3)
_cell_angle_gamma 90
_cell_formula_units_Z 2
_cell_length_a 15.7485(5)
_cell_length_b 19.2429(5)
_cell_length_c 16.0089(4)
_cell_measurement_reflns_used 13062
_cell_measurement_temperature 151(2)
_cell_volume 4851.3(2)
_computing_cell_refinement
;
CrysAlisPro, Agilent Technologies,
Version 1.171.37.35 (release 13-08-2014 CrysAlis171 .NET)
(compiled Aug 13 2014,18:06:01)
;
_computing_data_collection
;
CrysAlisPro, Agilent Technologies,
Version 1.171.37.35 (release 13-08-2014 CrysAlis171 .NET)
(compiled Aug 13 2014,18:06:01)
;
_computing_data_reduction
;
CrysAlisPro, Agilent Technologies,
Version 1.171.37.35 (release 13-08-2014 CrysAlis171 .NET)
(compiled Aug 13 2014,18:06:01)
;
_computing_molecular_graphics 'X-SEED (Barbour, 1999)'
_computing_publication_material 'SHELXL-2014 (Sheldrick, 2014)'
_computing_structure_refinement 'SHELXL-2014 (Sheldrick, 2014)'
_computing_structure_solution 'SIR-97 (Giacovazzo, 1999)'
_diffrn_ambient_temperature 151(2)
_diffrn_measured_fraction_theta_full 0.999
_diffrn_measured_fraction_theta_max 0.999
_diffrn_measurement_device_type 'Nova (Cu) X-ray Source'
_diffrn_radiation_type CuK\a
_diffrn_radiation_wavelength 1.5418
_diffrn_reflns_av_unetI/netI 0.0727
_diffrn_reflns_Laue_measured_fraction_full 0.999
_diffrn_reflns_Laue_measured_fraction_max 0.999
_diffrn_reflns_limit_h_max 18
_diffrn_reflns_limit_h_min -17
_diffrn_reflns_limit_k_max 19
_diffrn_reflns_limit_k_min -19
_diffrn_reflns_limit_l_max 16
_diffrn_reflns_limit_l_min -23
_diffrn_reflns_point_group_measured_fraction_full 0.999
_diffrn_reflns_point_group_measured_fraction_max 0.999
_diffrn_reflns_theta_full 67.680
_diffrn_reflns_theta_max 59.999
_diffrn_reflns_theta_min 2.806
_diffrn_source 'sealed X-ray tube'
_exptl_absorpt_coefficient_mu 9.047
_exptl_absorpt_correction_T_max 0.1459
_exptl_absorpt_correction_T_min 0.0593
_exptl_absorpt_correction_type refdelf
_exptl_absorpt_process_details
;
Parkin S,Moezzi B & Hope H, (1995) J. Appl. Cryst. 28, 53-56
Cubic fit to sin(theta)/lambda - 24 parameters
;
_exptl_crystal_colour colourless
_exptl_crystal_density_diffrn 1.444
_exptl_crystal_description fragment
_exptl_crystal_F_000 2148
_exptl_crystal_size_max 0.3050
_exptl_crystal_size_mid 0.0721
_exptl_crystal_size_min 0.0695
_refine_diff_density_max 2.683
_refine_diff_density_min -1.610
_refine_diff_density_rms 0.281
_refine_ls_abs_structure_details
;
 Refined as an inversion twin.
;
_refine_ls_abs_structure_Flack 0.00(3)
_refine_ls_extinction_method none
_refine_ls_goodness_of_fit_ref 1.183
_refine_ls_hydrogen_treatment constr
_refine_ls_matrix_type full
_refine_ls_number_parameters 889
_refine_ls_number_reflns 10615
_refine_ls_number_restraints 26
_refine_ls_restrained_S_all 1.181
_refine_ls_R_factor_all 0.1202
_refine_ls_R_factor_gt 0.1129
_refine_ls_shift/su_max 0.000
_refine_ls_shift/su_mean 0.000
_refine_ls_structure_factor_coef Fsqd
_refine_ls_weighting_details 'w=1/[\s^2^(Fo^2^)+(0.3000P)^2^] where P=(Fo^2^+2Fc^2^)/3'
_refine_ls_weighting_scheme calc
_refine_ls_wR_factor_gt 0.3664
_refine_ls_wR_factor_ref 0.3753
_reflns_Friedel_coverage 0.934
_reflns_Friedel_fraction_full 0.818
_reflns_Friedel_fraction_max 0.999
_reflns_number_gt 9328
_reflns_number_total 10615
_reflns_threshold_expression 'I > 2\s(I)'
_cod_data_source_file om5b00828_si_002.cif
_cod_data_source_block 15030_lu261
_cod_original_sg_symbol_H-M 'P 21'
_cod_database_code 4088058
_shelx_space_group_comment
;
The symmetry employed for this shelxl refinement is uniquely defined
by the following loop, which should always be used as a source of
symmetry information in preference to the above space-group names.
They are only intended as comments.
;
_shelxl_version_number 2014-3

loop_
_space_group_symop_operation_xyz
'x, y, z'
'-x, y+1/2, -z'

loop_
_atom_site_label
_atom_site_type_symbol
_atom_site_fract_x
_atom_site_fract_y
_atom_site_fract_z
_atom_site_U_iso_or_equiv
_atom_site_adp_type
_atom_site_occupancy
_atom_site_site_symmetry_order
_atom_site_calc_flag
_atom_site_refinement_flags_posn
_atom_site_refinement_flags_adp
_atom_site_refinement_flags_occupancy
_atom_site_disorder_assembly
_atom_site_disorder_group
C1 C 0.518(2) 0.1038(19) 0.973(3) 0.092(11) Uani 1 1 d . . . . .
H1A H 0.5668 0.0721 0.9693 0.139 Uiso 1 1 calc R U . . .
H1B H 0.5000 0.1075 1.0311 0.139 Uiso 1 1 calc R U . . .
H1C H 0.4713 0.0857 0.9386 0.139 Uiso 1 1 calc R U . . .
C2 C 0.621(2) 0.204(2) 0.995(3) 0.096(12) Uani 1 1 d . . . . .
H2A H 0.6699 0.1728 0.9892 0.144 Uiso 1 1 calc R U . . .
H2B H 0.6371 0.2507 0.9755 0.144 Uiso 1 1 calc R U . . .
H2C H 0.6046 0.2065 1.0538 0.144 Uiso 1 1 calc R U . . .
C3 C 0.579(3) 0.169(2) 0.851(2) 0.100(12) Uani 1 1 d . . . . .
H3A H 0.6283 0.1378 0.8516 0.150 Uiso 1 1 calc R U . . .
H3B H 0.5347 0.1491 0.8146 0.150 Uiso 1 1 calc R U . . .
H3C H 0.5955 0.2145 0.8301 0.150 Uiso 1 1 calc R U . . .
C4 C 0.544(2) 0.1759(18) 0.9406(16) 0.077(9) Uani 1 1 d . . . . .
C5 C 0.4589(19) 0.2854(16) 0.9255(16) 0.062(7) Uani 1 1 d . . . . .
C6 C 0.530(2) 0.3342(18) 0.9041(17) 0.069(7) Uani 1 1 d . . . . .
C7 C 0.563(2) 0.3790(18) 0.968(2) 0.077(8) Uani 1 1 d . . . . .
H7 H 0.5396 0.3767 1.0226 0.092 Uiso 1 1 calc R U . . .
C8 C 0.627(2) 0.426(2) 0.951(3) 0.089(11) Uani 1 1 d . . . . .
H8 H 0.6514 0.4524 0.9953 0.107 Uiso 1 1 calc R U . . .
C9 C 0.657(2) 0.4336(18) 0.870(2) 0.080(8) Uani 1 1 d . . . . .
H9 H 0.6971 0.4691 0.8574 0.096 Uiso 1 1 calc R U . . .
C10 C 0.628(2) 0.3880(19) 0.806(2) 0.081(9) Uani 1 1 d . . . . .
H10 H 0.6519 0.3887 0.7522 0.097 Uiso 1 1 calc R U . . .
C11 C 0.5628(18) 0.3427(18) 0.8252(18) 0.066(7) Uani 1 1 d . . . . .
H11 H 0.5391 0.3157 0.7812 0.079 Uiso 1 1 calc R U . . .
C12 C 0.338(2) 0.3611(15) 0.888(2) 0.070(7) Uani 1 1 d . . . . .
C13 C 0.349(3) 0.371(2) 0.803(2) 0.096(12) Uani 1 1 d . . . . .
H13A H 0.3186 0.4127 0.7855 0.144 Uiso 1 1 calc R U . . .
H13B H 0.4094 0.3757 0.7913 0.144 Uiso 1 1 calc R U . . .
H13C H 0.3261 0.3304 0.7731 0.144 Uiso 1 1 calc R U . . .
C14 C 0.355(3) 0.4270(17) 0.945(3) 0.092(11) Uani 1 1 d . . . . .
H14A H 0.3459 0.4148 1.0039 0.138 Uiso 1 1 calc R U . . .
H14B H 0.4141 0.4424 0.9381 0.138 Uiso 1 1 calc R U . . .
H14C H 0.3165 0.4645 0.9290 0.138 Uiso 1 1 calc R U . . .
C15 C 0.239(2) 0.341(3) 0.897(3) 0.108(15) Uani 1 1 d . . . . .
H15A H 0.2261 0.3332 0.9559 0.161 Uiso 1 1 calc R U . . .
H15B H 0.2043 0.3790 0.8751 0.161 Uiso 1 1 calc R U . . .
H15C H 0.2278 0.2985 0.8651 0.161 Uiso 1 1 calc R U . . .
C16 C 0.310(2) 0.1985(14) 1.0612(17) 0.066(7) Uani 1 1 d . . . . .
C17 C 0.207(3) 0.210(3) 1.059(3) 0.118(16) Uani 1 1 d . . . . .
H17A H 0.1804 0.1731 1.0265 0.176 Uiso 1 1 calc R U . . .
H17B H 0.1853 0.2103 1.1158 0.176 Uiso 1 1 calc R U . . .
H17C H 0.1946 0.2553 1.0323 0.176 Uiso 1 1 calc R U . . .
C18 C 0.348(6) 0.258(3) 1.112(2) 0.17(4) Uani 1 1 d . . . . .
H18A H 0.3348 0.3028 1.0853 0.261 Uiso 1 1 calc R U . . .
H18B H 0.3249 0.2580 1.1689 0.261 Uiso 1 1 calc R U . . .
H18C H 0.4103 0.2528 1.1155 0.261 Uiso 1 1 calc R U . . .
C19 C 0.322(3) 0.120(3) 1.090(2) 0.091(10) Uani 1 1 d . . . . .
H19A H 0.2931 0.0894 1.0504 0.137 Uiso 1 1 calc R U . . .
H19B H 0.3824 0.1091 1.0925 0.137 Uiso 1 1 calc R U . . .
H19C H 0.2971 0.1142 1.1458 0.137 Uiso 1 1 calc R U . . .
C20 C 0.036(4) -0.247(2) 0.856(2) 0.105(15) Uani 1 1 d . . . . .
H20A H 0.0589 -0.2860 0.8241 0.157 Uiso 1 1 calc R U . . .
H20B H 0.0422 -0.2563 0.9158 0.157 Uiso 1 1 calc R U . . .
H20C H -0.0249 -0.2417 0.8424 0.157 Uiso 1 1 calc R U . . .
C22 C 0.052(3) -0.166(2) 0.744(2) 0.090(11) Uani 1 1 d . . . . .
H22A H 0.0796 -0.1236 0.7239 0.136 Uiso 1 1 calc R U . . .
H22B H 0.0673 -0.2050 0.7071 0.136 Uiso 1 1 calc R U . . .
H22C H -0.0097 -0.1598 0.7426 0.136 Uiso 1 1 calc R U . . .
C23 C 0.0817(18) -0.1820(16) 0.8339(19) 0.077(9) Uani 1 1 d D . . . .
C24 C 0.046(2) -0.110(2) 0.9642(17) 0.075(9) Uani 1 1 d . . . . .
C25 C 0.0734(16) -0.1620(13) 1.0288(15) 0.055(6) Uani 1 1 d . . . . .
C26 C 0.160(2) -0.1727(17) 1.053(2) 0.075(8) Uani 1 1 d . . . . .
H26 H 0.2033 -0.1479 1.0249 0.090 Uiso 1 1 calc R U . . .
C27 C 0.182(3) -0.215(3) 1.113(3) 0.108(13) Uani 1 1 d . U . . .
H27 H 0.2379 -0.2133 1.1353 0.130 Uiso 1 1 calc R U . . .
C28 C 0.121(3) -0.263(3) 1.144(3) 0.108(12) Uani 1 1 d . U . . .
H28 H 0.1392 -0.2978 1.1814 0.130 Uiso 1 1 calc R U . . .
C29 C 0.040(4) -0.260(2) 1.122(2) 0.099(13) Uani 1 1 d . . . . .
H29 H 0.0015 -0.2942 1.1413 0.119 Uiso 1 1 calc R U . . .
C30 C 0.010(2) -0.2027(15) 1.0654(16) 0.063(6) Uani 1 1 d . . . . .
H30 H -0.0485 -0.1943 1.0553 0.076 Uiso 1 1 calc R U . . .
C31 C 0.0265(18) -0.0043(17) 1.0557(19) 0.065(7) Uani 1 1 d . . . . .
C32 C 0.113(2) -0.002(2) 1.089(3) 0.089(10) Uani 1 1 d . . . . .
H32A H 0.1143 0.0269 1.1391 0.134 Uiso 1 1 calc R U . . .
H32B H 0.1309 -0.0496 1.1034 0.134 Uiso 1 1 calc R U . . .
H32C H 0.1508 0.0170 1.0468 0.134 Uiso 1 1 calc R U . . .
C33 C -0.033(3) -0.033(2) 1.124(3) 0.092(10) Uani 1 1 d . . . . .
H33A H -0.0918 -0.0341 1.1024 0.138 Uiso 1 1 calc R U . . .
H33B H -0.0156 -0.0795 1.1403 0.138 Uiso 1 1 calc R U . . .
H33C H -0.0311 -0.0020 1.1730 0.138 Uiso 1 1 calc R U . . .
C34 C -0.004(3) 0.0677(19) 1.032(2) 0.089(10) Uani 1 1 d . . . . .
H34A H -0.0617 0.0650 1.0101 0.134 Uiso 1 1 calc R U . . .
H34B H -0.0027 0.0975 1.0819 0.134 Uiso 1 1 calc R U . . .
H34C H 0.0339 0.0872 0.9898 0.134 Uiso 1 1 calc R U . . .
C35 C -0.117(2) -0.0335(17) 0.833(2) 0.103(15) Uani 1 1 d D . . . .
C37 C -0.158(3) -0.097(2) 0.869(3) 0.112(16) Uani 1 1 d D . . . .
H37A H -0.1324 -0.1385 0.8446 0.168 Uiso 1 1 calc R U . . .
H37B H -0.1505 -0.0972 0.9294 0.168 Uiso 1 1 calc R U . . .
H37C H -0.2190 -0.0960 0.8552 0.168 Uiso 1 1 calc R U . . .
C39 C 0.411(3) -0.221(2) 0.763(2) 0.100(13) Uani 1 1 d . . . . .
H39A H 0.4705 -0.2129 0.7774 0.150 Uiso 1 1 calc R U . . .
H39B H 0.3769 -0.1806 0.7776 0.150 Uiso 1 1 calc R U . . .
H39C H 0.3902 -0.2621 0.7932 0.150 Uiso 1 1 calc R U . . .
C40 C 0.313(3) -0.247(3) 0.649(3) 0.102(13) Uani 1 1 d . . . . .
H40A H 0.2805 -0.2041 0.6588 0.154 Uiso 1 1 calc R U . . .
H40B H 0.3068 -0.2610 0.5908 0.154 Uiso 1 1 calc R U . . .
H40C H 0.2910 -0.2838 0.6856 0.154 Uiso 1 1 calc R U . . .
C42 C 0.403(2) -0.2345(15) 0.6689(18) 0.068(7) Uani 1 1 d D . . . .
C43 C 0.4269(16) -0.1488(16) 0.5494(15) 0.057(6) Uani 1 1 d . . . . .
C44 C 0.4024(19) -0.1958(17) 0.4786(16) 0.062(6) Uani 1 1 d . . . . .
C45 C 0.3194(19) -0.196(2) 0.4526(18) 0.074(8) Uani 1 1 d . . . . .
H45 H 0.2786 -0.1656 0.4769 0.089 Uiso 1 1 calc R U . . .
C46 C 0.298(3) -0.241(2) 0.389(2) 0.087(11) Uani 1 1 d . . . . .
H46 H 0.2406 -0.2410 0.3697 0.105 Uiso 1 1 calc R U . . .
C47 C 0.353(2) -0.287(2) 0.353(2) 0.079(9) Uani 1 1 d . . . . .
H47 H 0.3342 -0.3200 0.3123 0.095 Uiso 1 1 calc R U . . .
C48 C 0.438(2) -0.284(2) 0.378(2) 0.082(9) Uani 1 1 d . . . . .
H48 H 0.4795 -0.3118 0.3524 0.098 Uiso 1 1 calc R U . . .
C49 C 0.460(2) -0.2387(18) 0.442(2) 0.072(8) Uani 1 1 d . . . . .
H49 H 0.5177 -0.2373 0.4599 0.086 Uiso 1 1 calc R U . . .
C50 C 0.445(2) -0.0336(16) 0.4724(16) 0.067(7) Uani 1 1 d . . . . .
C51 C 0.353(3) -0.020(3) 0.448(2) 0.094(12) Uani 1 1 d . . . . .
H51A H 0.3255 -0.0635 0.4321 0.140 Uiso 1 1 calc R U . . .
H51B H 0.3232 0.0011 0.4950 0.140 Uiso 1 1 calc R U . . .
H51C H 0.3514 0.0124 0.4001 0.140 Uiso 1 1 calc R U . . .
C52 C 0.486(3) 0.0331(15) 0.496(2) 0.086(10) Uani 1 1 d . . . . .
H52A H 0.4563 0.0533 0.5436 0.129 Uiso 1 1 calc R U . . .
H52B H 0.5456 0.0248 0.5110 0.129 Uiso 1 1 calc R U . . .
H52C H 0.4832 0.0652 0.4484 0.129 Uiso 1 1 calc R U . . .
C53 C 0.491(2) -0.065(2) 0.3991(19) 0.082(9) Uani 1 1 d . . . . .
H53A H 0.4636 -0.1091 0.3838 0.123 Uiso 1 1 calc R U . . .
H53B H 0.4878 -0.0329 0.3516 0.123 Uiso 1 1 calc R U . . .
H53C H 0.5502 -0.0734 0.4142 0.123 Uiso 1 1 calc R U . . .
C54 C 0.5676(19) -0.0626(14) 0.7073(18) 0.072(8) Uani 1 1 d D . . . .
C55 C 0.624(2) -0.1190(17) 0.673(3) 0.101(14) Uani 1 1 d . . . . .
H55A H 0.5987 -0.1645 0.6856 0.151 Uiso 1 1 calc R U . . .
H55B H 0.6286 -0.1135 0.6126 0.151 Uiso 1 1 calc R U . . .
H55C H 0.6801 -0.1158 0.6991 0.151 Uiso 1 1 calc R U . . .
C57 C 0.563(3) -0.076(2) 0.804(3) 0.105(14) Uani 1 1 d . . . . .
H57A H 0.5542 -0.1255 0.8148 0.157 Uiso 1 1 calc R U . . .
H57B H 0.6164 -0.0610 0.8307 0.157 Uiso 1 1 calc R U . . .
H57C H 0.5158 -0.0493 0.8278 0.157 Uiso 1 1 calc R U . . .
C58 C -0.069(2) 0.151(3) 0.611(3) 0.098(12) Uani 1 1 d . . . . .
H58A H -0.1208 0.1220 0.6130 0.147 Uiso 1 1 calc R U . . .
H58B H -0.0246 0.1290 0.6449 0.147 Uiso 1 1 calc R U . . .
H58C H -0.0820 0.1970 0.6336 0.147 Uiso 1 1 calc R U . . .
C59 C -0.1129(18) 0.1923(19) 0.4691(19) 0.071(8) Uani 1 1 d . . . . .
H59A H -0.1641 0.1637 0.4744 0.106 Uiso 1 1 calc R U . . .
H59B H -0.1237 0.2386 0.4921 0.106 Uiso 1 1 calc R U . . .
H59C H -0.0979 0.1964 0.4100 0.106 Uiso 1 1 calc R U . . .
C60 C -0.020(2) 0.088(3) 0.483(4) 0.124(19) Uani 1 1 d . . . . .
H60A H -0.0703 0.0588 0.4874 0.186 Uiso 1 1 calc R U . . .
H60B H -0.0039 0.0929 0.4242 0.186 Uiso 1 1 calc R U . . .
H60C H 0.0272 0.0673 0.5145 0.186 Uiso 1 1 calc R U . . .
C61 C -0.0387(17) 0.1578(12) 0.518(2) 0.063(7) Uani 1 1 d . . . . .
C62 C 0.0494(18) 0.263(2) 0.5382(17) 0.070(8) Uani 1 1 d . U . . .
C63 C -0.0128(18) 0.3129(12) 0.5737(16) 0.055(6) Uani 1 1 d . . . . .
C64 C -0.030(2) 0.3152(15) 0.6568(17) 0.068(7) Uani 1 1 d . . . . .
H64 H -0.0010 0.2847 0.6936 0.081 Uiso 1 1 calc R U . . .
C65 C -0.086(2) 0.3580(19) 0.6872(19) 0.077(8) Uani 1 1 d . . . . .
H65 H -0.1006 0.3557 0.7445 0.092 Uiso 1 1 calc R U . . .
C66 C -0.124(2) 0.4075(16) 0.635(2) 0.067(7) Uani 1 1 d . . . . .
H66 H -0.1589 0.4422 0.6585 0.081 Uiso 1 1 calc R U . . .
C67 C -0.112(3) 0.4075(17) 0.552(2) 0.083(10) Uani 1 1 d . . . . .
H67 H -0.1447 0.4372 0.5169 0.099 Uiso 1 1 calc R U . . .
C68 C -0.0527(17) 0.3632(16) 0.5205(16) 0.059(6) Uani 1 1 d . . . . .
H68 H -0.0378 0.3659 0.4632 0.070 Uiso 1 1 calc R U . . .
C69 C 0.189(2) 0.3378(19) 0.556(2) 0.076(8) Uani 1 1 d . . . . .
C70 C 0.164(3) 0.366(3) 0.644(2) 0.101(14) Uani 1 1 d . . . . .
H70A H 0.1042 0.3810 0.6424 0.152 Uiso 1 1 calc R U . . .
H70B H 0.1706 0.3287 0.6851 0.152 Uiso 1 1 calc R U . . .
H70C H 0.2002 0.4051 0.6586 0.152 Uiso 1 1 calc R U . . .
C71 C 0.171(4) 0.401(2) 0.494(3) 0.13(2) Uani 1 1 d . . . . .
H71A H 0.1099 0.4117 0.4950 0.192 Uiso 1 1 calc R U . . .
H71B H 0.2034 0.4412 0.5125 0.192 Uiso 1 1 calc R U . . .
H71C H 0.1873 0.3877 0.4376 0.192 Uiso 1 1 calc R U . . .
C72 C 0.275(2) 0.316(2) 0.560(3) 0.094(11) Uani 1 1 d . . . . .
H72A H 0.3106 0.3560 0.5771 0.141 Uiso 1 1 calc R U . . .
H72B H 0.2809 0.2792 0.6018 0.141 Uiso 1 1 calc R U . . .
H72C H 0.2933 0.2994 0.5057 0.141 Uiso 1 1 calc R U . . .
C73 C 0.182(2) 0.1779(16) 0.3756(16) 0.071(7) Uani 1 1 d D . . . .
C74 C 0.166(3) 0.112(3) 0.344(2) 0.107(14) Uani 1 1 d . . . . .
H74A H 0.1202 0.1148 0.3032 0.160 Uiso 1 1 calc R U . . .
H74B H 0.1500 0.0815 0.3902 0.160 Uiso 1 1 calc R U . . .
H74C H 0.2177 0.0944 0.3177 0.160 Uiso 1 1 calc R U . . .
C75 C 0.283(3) 0.192(3) 0.369(3) 0.115(16) Uani 1 1 d . . . . .
H75A H 0.3137 0.1641 0.4101 0.172 Uiso 1 1 calc R U . . .
H75B H 0.2946 0.2417 0.3794 0.172 Uiso 1 1 calc R U . . .
H75C H 0.3027 0.1803 0.3126 0.172 Uiso 1 1 calc R U . . .
C80 C 0.446(4) 0.560(4) 0.788(4) 0.128(16) Uiso 1 1 d . . . . .
H80A H 0.4764 0.5453 0.7378 0.192 Uiso 1 1 calc R U . . .
H80B H 0.4685 0.6048 0.8070 0.192 Uiso 1 1 calc R U . . .
H80C H 0.4544 0.5252 0.8322 0.192 Uiso 1 1 calc R U . . .
C81 C 0.351(3) 0.567(3) 0.768(3) 0.093(10) Uiso 1 1 d . . . . .
C82 C 0.297(4) 0.587(4) 0.828(4) 0.122(15) Uiso 1 1 d . . . . .
H82 H 0.3178 0.5939 0.8830 0.147 Uiso 1 1 calc R U . . .
C83 C 0.216(3) 0.596(3) 0.813(3) 0.112(13) Uiso 1 1 d . . . . .
H83 H 0.1814 0.6113 0.8579 0.134 Uiso 1 1 calc R U . . .
C84 C 0.177(3) 0.586(3) 0.740(3) 0.111(13) Uiso 1 1 d . . . . .
H84 H 0.1193 0.5983 0.7302 0.133 Uiso 1 1 calc R U . . .
C86 C 0.318(4) 0.550(4) 0.690(4) 0.138(18) Uiso 1 1 d . . . . .
H86 H 0.3553 0.5362 0.6462 0.166 Uiso 1 1 calc R U . . .
C85 C 0.232(4) 0.555(4) 0.675(3) 0.118(14) Uiso 1 1 d . . . . .
H85 H 0.2076 0.5384 0.6241 0.142 Uiso 1 1 calc R U . . .
Ag1 Ag 0.2869(2) 0.14174(18) 0.82206(18) 0.0964(9) Uani 1 1 d . . . . .
Ag2 Ag 0.11126(14) 0.04664(14) 0.78763(14) 0.0731(6) Uani 1 1 d . . . . .
Ag3 Ag 0.32338(15) -0.01444(14) 0.72915(14) 0.0780(7) Uani 1 1 d . . . . .
Ag4 Ag 0.22320(15) 0.11204(15) 0.60948(12) 0.0737(7) Uani 1 1 d . . . . .
Cl1 Cl 0.1400(5) 0.1715(4) 0.7532(4) 0.0680(16) Uani 1 1 d . . . . .
Cl2 Cl 0.1758(5) -0.0118(4) 0.6471(4) 0.0699(16) Uani 1 1 d . . . . .
Cl3 Cl 0.2622(5) 0.0063(4) 0.8707(4) 0.0655(16) Uani 1 1 d . . . . .
Cl4 Cl 0.3669(4) 0.1262(4) 0.6823(5) 0.0710(17) Uani 1 1 d . . . . .
Ge1 Ge 0.3465(2) 0.20271(18) 0.94129(18) 0.0606(8) Uani 1 1 d . . . . .
Ge2 Ge 0.0086(2) -0.02706(18) 0.8574(2) 0.0651(8) Uani 1 1 d . . . . .
Ge3 Ge 0.44508(19) -0.07058(17) 0.66684(17) 0.0584(7) Uani 1 1 d . . . . .
Ge4 Ge 0.15900(19) 0.18031(18) 0.49891(17) 0.0585(7) Uani 1 1 d . . . . .
N1 N 0.4712(13) 0.2202(12) 0.9469(14) 0.057(5) Uani 1 1 d . . . . .
N2 N 0.3816(16) 0.2981(12) 0.9227(14) 0.060(5) Uani 1 1 d . . . . .
N3 N 0.0447(17) -0.1236(12) 0.8834(17) 0.072(7) Uani 1 1 d . . . . .
N4 N 0.0201(14) -0.0486(14) 0.9784(14) 0.063(5) Uani 1 1 d . . . . .
N5 N 0.4328(14) -0.1675(11) 0.6303(14) 0.056(5) Uani 1 1 d . . . . .
N6 N 0.4477(14) -0.0834(12) 0.5457(12) 0.057(5) Uani 1 1 d . . . . .
N7 N 0.0372(13) 0.1998(13) 0.5102(14) 0.059(5) Uani 1 1 d . U . . .
N8 N 0.1359(14) 0.2758(11) 0.5299(13) 0.053(5) Uani 1 1 d . . . . .
C21 C 0.174(4) -0.196(11) 0.850(10) 0.085(13) Uiso 0.6(6) 1 d D . P A 1
H21A H 0.2073 -0.1546 0.8364 0.128 Uiso 0.6(6) 1 calc R U P A 1
H21B H 0.1826 -0.2079 0.9090 0.128 Uiso 0.6(6) 1 calc R U P A 1
H21C H 0.1926 -0.2350 0.8151 0.128 Uiso 0.6(6) 1 calc R U P A 1
C36 C -0.165(4) 0.022(3) 0.878(4) 0.107(17) Uiso 0.67(6) 1 d D . P B 1
H36A H -0.1446 0.0678 0.8603 0.160 Uiso 0.67(6) 1 calc R U P B 1
H36B H -0.2258 0.0179 0.8639 0.160 Uiso 0.67(6) 1 calc R U P B 1
H36C H -0.1572 0.0167 0.9381 0.160 Uiso 0.67(6) 1 calc R U P B 1
C38 C -0.120(4) -0.026(4) 0.731(3) 0.082(12) Uiso 0.67(6) 1 d . . P B 1
H38A H -0.0913 0.0166 0.7137 0.123 Uiso 0.67(6) 1 calc R U P B 1
H38B H -0.0915 -0.0663 0.7053 0.123 Uiso 0.67(6) 1 calc R U P B 1
H38C H -0.1793 -0.0249 0.7117 0.123 Uiso 0.67(6) 1 calc R U P B 1
C41 C 0.454(4) -0.293(2) 0.632(4) 0.083(14) Uiso 0.64(9) 1 d D . P C 1
H41A H 0.5141 -0.2860 0.6444 0.125 Uiso 0.64(9) 1 calc R U P C 1
H41B H 0.4351 -0.3372 0.6567 0.125 Uiso 0.64(9) 1 calc R U P C 1
H41C H 0.4447 -0.2944 0.5716 0.125 Uiso 0.64(9) 1 calc R U P C 1
C56 C 0.581(6) 0.0145(17) 0.703(5) 0.075(12) Uiso 0.54(10) 1 d D . P D 1
H56A H 0.5341 0.0384 0.7303 0.112 Uiso 0.54(10) 1 calc R U P D 1
H56B H 0.6347 0.0266 0.7304 0.112 Uiso 0.54(10) 1 calc R U P D 1
H56C H 0.5833 0.0289 0.6439 0.112 Uiso 0.54(10) 1 calc R U P D 1
C76 C 0.115(3) 0.217(3) 0.328(3) 0.065(10) Uiso 0.53(6) 1 d D . P E 1
H76A H 0.1173 0.2663 0.3437 0.097 Uiso 0.53(6) 1 calc R U P E 1
H76B H 0.1243 0.2121 0.2683 0.097 Uiso 0.53(6) 1 calc R U P E 1
H76C H 0.0589 0.1982 0.3425 0.097 Uiso 0.53(6) 1 calc R U P E 1
C21A C 0.1769(19) -0.180(15) 0.836(13) 0.085(13) Uiso 0.4(6) 1 d D . P A 2
H21D H 0.1963 -0.1335 0.8196 0.128 Uiso 0.4(6) 1 calc R U P A 2
H21E H 0.1973 -0.1907 0.8921 0.128 Uiso 0.4(6) 1 calc R U P A 2
H21F H 0.1992 -0.2143 0.7963 0.128 Uiso 0.4(6) 1 calc R U P A 2
C41A C 0.480(5) -0.280(6) 0.666(8) 0.083(14) Uiso 0.36(9) 1 d D . P C 2
H41D H 0.5304 -0.2533 0.6837 0.125 Uiso 0.36(9) 1 calc R U P C 2
H41E H 0.4729 -0.3197 0.7037 0.125 Uiso 0.36(9) 1 calc R U P C 2
H41F H 0.4887 -0.2969 0.6089 0.125 Uiso 0.36(9) 1 calc R U P C 2
C36A C -0.132(10) 0.043(2) 0.828(9) 0.107(17) Uiso 0.33(6) 1 d D . P B 2
H36D H -0.0859 0.0655 0.7973 0.160 Uiso 0.33(6) 1 calc R U P B 2
H36E H -0.1861 0.0522 0.7995 0.160 Uiso 0.33(6) 1 calc R U P B 2
H36F H -0.1341 0.0627 0.8848 0.160 Uiso 0.33(6) 1 calc R U P B 2
C38A C -0.139(8) -0.059(7) 0.747(4) 0.082(12) Uiso 0.33(6) 1 d D . P B 2
H38D H -0.1181 -0.0256 0.7054 0.123 Uiso 0.33(6) 1 calc R U P B 2
H38E H -0.1120 -0.1042 0.7376 0.123 Uiso 0.33(6) 1 calc R U P B 2
H38F H -0.2005 -0.0635 0.7416 0.123 Uiso 0.33(6) 1 calc R U P B 2
C56A C 0.610(6) 0.003(4) 0.679(5) 0.075(12) Uiso 0.46(10) 1 d D . P D 2
H56D H 0.5781 0.0433 0.6988 0.112 Uiso 0.46(10) 1 calc R U P D 2
H56E H 0.6682 0.0048 0.7026 0.112 Uiso 0.46(10) 1 calc R U P D 2
H56F H 0.6131 0.0038 0.6181 0.112 Uiso 0.46(10) 1 calc R U P D 2
C76A C 0.156(5) 0.241(2) 0.327(3) 0.065(10) Uiso 0.47(6) 1 d D . P E 2
H76D H 0.1722 0.2829 0.3583 0.097 Uiso 0.47(6) 1 calc R U P E 2
H76E H 0.1845 0.2411 0.2728 0.097 Uiso 0.47(6) 1 calc R U P E 2
H76F H 0.0944 0.2406 0.3185 0.097 Uiso 0.47(6) 1 calc R U P E 2

loop_
_atom_site_aniso_label
_atom_site_aniso_U_11
_atom_site_aniso_U_22
_atom_site_aniso_U_33
_atom_site_aniso_U_23
_atom_site_aniso_U_13
_atom_site_aniso_U_12
C1 0.08(2) 0.060(19) 0.14(3) 0.002(18) 0.05(2) 0.031(17)
C2 0.08(2) 0.09(3) 0.11(3) -0.04(2) -0.024(19) 0.04(2)
C3 0.12(3) 0.08(3) 0.09(2) -0.011(19) 0.04(2) 0.00(2)
C4 0.11(2) 0.067(18) 0.053(12) -0.016(13) -0.011(14) 0.038(18)
C5 0.073(18) 0.058(16) 0.055(12) 0.001(11) -0.021(12) -0.019(14)
C6 0.077(17) 0.069(18) 0.060(14) 0.000(13) -0.034(13) 0.015(15)
C7 0.09(2) 0.052(16) 0.089(19) -0.009(14) -0.016(17) -0.020(16)
C8 0.061(16) 0.10(3) 0.11(2) -0.04(2) -0.025(17) 0.022(18)
C9 0.070(17) 0.060(18) 0.11(2) 0.005(17) 0.002(17) -0.019(15)
C10 0.076(18) 0.060(19) 0.11(2) 0.023(16) -0.009(17) -0.024(16)
C11 0.061(15) 0.068(18) 0.068(15) -0.010(13) -0.008(12) 0.004(14)
C12 0.071(17) 0.038(14) 0.10(2) 0.008(13) -0.012(15) 0.004(12)
C13 0.11(3) 0.08(2) 0.09(2) -0.002(19) -0.03(2) 0.03(2)
C14 0.12(3) 0.040(15) 0.11(2) -0.033(16) 0.00(2) 0.020(18)
C15 0.062(18) 0.15(5) 0.11(3) -0.02(3) -0.022(18) 0.03(2)
C16 0.091(19) 0.037(12) 0.072(14) -0.003(11) 0.022(14) -0.022(14)
C17 0.10(3) 0.14(4) 0.11(3) 0.00(3) 0.06(2) 0.01(3)
C18 0.32(9) 0.14(5) 0.057(18) -0.03(2) 0.03(3) -0.16(6)
C19 0.09(2) 0.10(3) 0.085(19) -0.003(19) 0.030(17) 0.00(2)
C20 0.16(4) 0.07(2) 0.079(19) -0.020(16) 0.03(2) -0.06(3)
C22 0.11(3) 0.08(2) 0.084(19) -0.023(17) 0.039(19) -0.04(2)
C23 0.10(2) 0.046(15) 0.087(18) -0.017(13) 0.032(17) 0.018(15)
C24 0.064(16) 0.10(3) 0.057(14) -0.023(16) 0.009(12) -0.002(17)
C25 0.058(14) 0.043(13) 0.065(13) 0.005(10) 0.031(11) -0.005(11)
C26 0.072(18) 0.052(16) 0.10(2) 0.011(15) 0.016(16) 0.006(14)
C27 0.09(2) 0.13(4) 0.10(2) -0.01(2) -0.005(19) 0.05(2)
C28 0.10(3) 0.12(3) 0.10(2) 0.00(2) 0.01(2) 0.03(3)
C29 0.14(4) 0.08(2) 0.08(2) 0.004(17) 0.03(2) -0.03(2)
C30 0.078(17) 0.047(14) 0.064(14) 0.002(11) 0.010(13) -0.013(13)
C31 0.059(14) 0.059(16) 0.077(15) -0.018(13) 0.000(12) 0.007(13)
C32 0.08(2) 0.07(2) 0.12(2) -0.038(19) 0.028(19) 0.005(17)
C33 0.09(2) 0.08(2) 0.10(2) -0.01(2) 0.004(19) -0.02(2)
C34 0.11(3) 0.057(19) 0.10(2) -0.022(16) 0.01(2) 0.013(19)
C35 0.068(18) 0.13(4) 0.11(2) 0.03(2) -0.032(18) -0.06(2)
C37 0.12(3) 0.09(3) 0.13(3) 0.05(2) -0.01(3) -0.06(3)
C39 0.11(3) 0.09(3) 0.10(2) 0.05(2) -0.02(2) -0.04(2)
C40 0.11(3) 0.10(3) 0.09(2) 0.02(2) -0.03(2) -0.01(3)
C42 0.080(18) 0.053(15) 0.072(15) 0.005(12) 0.020(14) 0.013(14)
C43 0.052(13) 0.061(16) 0.058(13) 0.003(11) 0.009(11) 0.001(12)
C44 0.067(16) 0.060(15) 0.058(13) -0.004(12) 0.000(12) 0.012(13)
C45 0.052(14) 0.10(2) 0.068(15) 0.006(16) 0.009(12) 0.011(16)
C46 0.10(2) 0.08(2) 0.081(19) 0.006(17) 0.002(18) -0.05(2)
C47 0.09(2) 0.08(2) 0.068(15) -0.022(15) -0.007(15) -0.013(18)
C48 0.073(19) 0.08(2) 0.089(19) -0.022(17) 0.017(16) -0.009(17)
C49 0.064(16) 0.064(18) 0.089(19) 0.012(15) 0.017(15) -0.005(14)
C50 0.087(18) 0.056(16) 0.058(13) 0.025(12) 0.001(13) -0.014(15)
C51 0.09(2) 0.11(3) 0.081(18) 0.03(2) 0.000(17) 0.04(2)
C52 0.13(3) 0.035(14) 0.092(19) 0.019(13) -0.01(2) -0.032(17)
C53 0.09(2) 0.09(2) 0.072(16) -0.004(16) 0.018(15) 0.026(19)
C54 0.068(16) 0.067(18) 0.081(17) -0.038(15) -0.017(14) 0.026(15)
C55 0.054(15) 0.041(15) 0.21(4) -0.02(2) 0.04(2) 0.002(13)
C57 0.13(3) 0.08(2) 0.10(2) 0.00(2) -0.06(3) -0.01(2)
C58 0.07(2) 0.11(3) 0.11(2) 0.03(2) 0.003(19) -0.03(2)
C59 0.059(15) 0.08(2) 0.076(15) 0.007(14) -0.012(13) -0.028(15)
C60 0.064(19) 0.08(3) 0.23(6) -0.05(3) -0.01(3) 0.023(19)
C61 0.055(13) 0.024(11) 0.11(2) 0.007(11) 0.008(14) -0.003(10)
C62 0.053(13) 0.10(2) 0.060(13) 0.021(14) -0.012(11) -0.005(14)
C63 0.065(14) 0.030(11) 0.069(14) 0.007(10) -0.007(12) -0.003(10)
C64 0.09(2) 0.050(15) 0.061(14) 0.006(12) -0.021(14) 0.005(15)
C65 0.09(2) 0.07(2) 0.067(15) 0.008(14) 0.014(15) -0.004(18)
C66 0.066(15) 0.047(14) 0.089(18) -0.006(13) 0.016(14) 0.002(12)
C67 0.11(3) 0.047(15) 0.09(2) -0.009(14) -0.038(19) 0.017(17)
C68 0.056(13) 0.061(16) 0.059(12) -0.002(11) -0.008(11) 0.005(12)
C69 0.08(2) 0.067(19) 0.078(17) -0.001(15) -0.024(15) -0.011(16)
C70 0.10(3) 0.11(3) 0.09(2) -0.02(2) 0.02(2) -0.06(3)
C71 0.19(5) 0.07(2) 0.12(3) 0.06(2) -0.06(3) -0.06(3)
C72 0.07(2) 0.07(2) 0.14(3) 0.02(2) -0.01(2) -0.019(17)
C73 0.09(2) 0.071(18) 0.052(12) 0.002(12) 0.002(13) 0.007(16)
C74 0.11(3) 0.14(4) 0.067(17) -0.02(2) 0.018(18) -0.03(3)
C75 0.12(3) 0.13(4) 0.10(2) -0.02(2) 0.06(2) 0.01(3)
Ag1 0.1022(19) 0.099(2) 0.0874(15) -0.0351(14) -0.0152(13) -0.0168(16)
Ag2 0.0646(12) 0.0678(13) 0.0871(13) 0.0111(10) 0.0095(10) -0.0132(10)
Ag3 0.0777(13) 0.0748(14) 0.0818(13) 0.0036(11) 0.0176(11) 0.0254(12)
Ag4 0.0733(12) 0.0841(16) 0.0636(11) 0.0205(10) 0.0062(9) 0.0181(11)
Cl1 0.071(4) 0.063(4) 0.070(3) 0.010(3) 0.012(3) 0.007(3)
Cl2 0.076(4) 0.070(4) 0.063(3) -0.006(3) -0.006(3) -0.004(3)
Cl3 0.070(4) 0.070(4) 0.057(3) 0.002(3) -0.003(3) 0.011(3)
Cl4 0.055(3) 0.069(4) 0.089(4) 0.000(3) 0.014(3) -0.008(3)
Ge1 0.0661(17) 0.0541(17) 0.0615(15) -0.0115(13) -0.0008(13) -0.0042(14)
Ge2 0.0650(17) 0.0530(17) 0.0773(18) 0.0087(14) 0.0005(14) -0.0174(15)
Ge3 0.0592(16) 0.0566(17) 0.0594(14) -0.0010(13) 0.0022(12) 0.0089(14)
Ge4 0.0565(15) 0.0600(18) 0.0590(14) 0.0115(13) -0.0011(12) 0.0039(13)
N1 0.049(11) 0.050(12) 0.073(12) 0.000(10) 0.004(9) -0.009(9)
N2 0.069(14) 0.044(11) 0.067(12) 0.001(9) -0.012(10) 0.002(10)
N3 0.084(16) 0.040(11) 0.092(15) -0.006(10) 0.048(13) -0.021(11)
N4 0.051(11) 0.069(15) 0.068(12) -0.003(11) 0.007(10) 0.002(11)
N5 0.055(11) 0.043(11) 0.070(12) 0.005(9) 0.012(9) 0.016(9)
N6 0.065(12) 0.050(12) 0.055(10) 0.006(9) 0.013(9) 0.001(10)
N7 0.044(10) 0.055(12) 0.077(12) -0.005(10) -0.004(9) 0.011(9)
N8 0.054(11) 0.043(10) 0.062(10) 0.013(9) 0.003(9) -0.012(9)

loop_
_atom_type_symbol
_atom_type_description
_atom_type_scat_dispersion_real
_atom_type_scat_dispersion_imag
_atom_type_scat_source
C C 0.0181 0.0091 'International Tables Vol C Tables 4.2.6.8 and 6.1.1.4'
H H 0.0000 0.0000 'International Tables Vol C Tables 4.2.6.8 and 6.1.1.4'
Ag Ag 0.1306 4.2820 'International Tables Vol C Tables 4.2.6.8 and 6.1.1.4'
Cl Cl 0.3639 0.7018 'International Tables Vol C Tables 4.2.6.8 and 6.1.1.4'
Ge Ge -1.0885 0.8855 'International Tables Vol C Tables 4.2.6.8 and 6.1.1.4'
N N 0.0311 0.0180 'International Tables Vol C Tables 4.2.6.8 and 6.1.1.4'

loop_
_geom_angle_atom_site_label_1
_geom_angle_atom_site_label_2
_geom_angle_atom_site_label_3
_geom_angle
N1 C4 C1 107(3)
N1 C4 C3 114(3)
C1 C4 C3 109(3)
N1 C4 C2 112(2)
C1 C4 C2 109(3)
C3 C4 C2 105(4)
N2 C5 N1 110(3)
N2 C5 C6 127(3)
N1 C5 C6 123(3)
N2 C5 Ge1 53.9(15)
N1 C5 Ge1 56.4(14)
C6 C5 Ge1 173(2)
C11 C6 C7 117(3)
C11 C6 C5 124(3)
C7 C6 C5 118(3)
C8 C7 C6 121(3)
C7 C8 C9 120(3)
C8 C9 C10 119(3)
C11 C10 C9 118(3)
C6 C11 C10 124(3)
C13 C12 N2 114(3)
C13 C12 C14 116(3)
N2 C12 C14 111(3)
C13 C12 C15 104(3)
N2 C12 C15 102(3)
C14 C12 C15 108(3)
C18 C16 C19 121(4)
C18 C16 C17 107(5)
C19 C16 C17 105(3)
C18 C16 Ge1 111(2)
C19 C16 Ge1 106.5(19)
C17 C16 Ge1 105(2)
C20 C23 N3 108(3)
C20 C23 C21A 120(10)
N3 C23 C21A 111(6)
C20 C23 C21 106(10)
N3 C23 C21 115(5)
C20 C23 C22 104(3)
N3 C23 C22 103(3)
C21A C23 C22 108(10)
C21 C23 C22 119(8)
N4 C24 N3 111(3)
N4 C24 C25 126(2)
N3 C24 C25 123(3)
N4 C24 Ge2 55.7(18)
N3 C24 Ge2 55.6(18)
C25 C24 Ge2 177(2)
C30 C25 C26 119(3)
C30 C25 C24 117(3)
C26 C25 C24 124(2)
C27 C26 C25 123(4)
C26 C27 C28 119(4)
C29 C28 C27 122(5)
C28 C29 C30 119(4)
C25 C30 C29 116(3)
C32 C31 N4 112(2)
C32 C31 C34 111(3)
N4 C31 C34 107(3)
C32 C31 C33 109(3)
N4 C31 C33 110(3)
C34 C31 C33 108(3)
C37 C35 C36 100(5)
C37 C35 C38A 89(6)
C37 C35 C36A 139(7)
C38A C35 C36A 104(8)
C37 C35 C38 116(4)
C36 C35 C38 114(4)
C37 C35 Ge2 114(3)
C36 C35 Ge2 112(3)
C38A C35 Ge2 115(5)
C36A C35 Ge2 96(6)
C38 C35 Ge2 102(3)
C40 C42 C41A 133(6)
C40 C42 C41 108(4)
C40 C42 N5 111(3)
C41A C42 N5 104(5)
C41 C42 N5 108(3)
C40 C42 C39 108(3)
C41A C42 C39 94(6)
C41 C42 C39 118(4)
N5 C42 C39 104(3)
N6 C43 N5 107(2)
N6 C43 C44 128(2)
N5 C43 C44 126(3)
N6 C43 Ge3 53.6(14)
N5 C43 Ge3 54.0(14)
C44 C43 Ge3 171.9(19)
C49 C44 C45 120(3)
C49 C44 C43 122(3)
C45 C44 C43 118(3)
C44 C45 C46 117(3)
C47 C46 C45 125(4)
C46 C47 C48 117(3)
C49 C48 C47 119(3)
C44 C49 C48 122(3)
C52 C50 C53 110(3)
C52 C50 N6 110(2)
C53 C50 N6 110(3)
C52 C50 C51 109(3)
C53 C50 C51 109(3)
N6 C50 C51 109(2)
C56 C54 C55 128(5)
C56A C54 C55 103(5)
C56 C54 C57 103(4)
C56A C54 C57 117(4)
C55 C54 C57 106(3)
C56 C54 Ge3 101(3)
C56A C54 Ge3 113(4)
C55 C54 Ge3 113(2)
C57 C54 Ge3 105(2)
N7 C61 C60 108(3)
N7 C61 C59 110(2)
C60 C61 C59 111(3)
N7 C61 C58 113(3)
C60 C61 C58 110(4)
C59 C61 C58 106(3)
N7 C62 N8 106(3)
N7 C62 C63 129(3)
N8 C62 C63 125(3)
N7 C62 Ge4 53.6(16)
N8 C62 Ge4 52.7(15)
C63 C62 Ge4 172.4(19)
C64 C63 C68 118(3)
C64 C63 C62 122(2)
C68 C63 C62 120(2)
C65 C64 C63 122(3)
C64 C65 C66 119(3)
C67 C66 C65 122(3)
C66 C67 C68 118(3)
C67 C68 C63 120(3)
C72 C69 N8 108(3)
C72 C69 C70 107(3)
N8 C69 C70 112(3)
C72 C69 C71 115(4)
N8 C69 C71 110(3)
C70 C69 C71 105(4)
C74 C73 C76A 120(4)
C74 C73 C76 99(4)
C74 C73 C75 108(3)
C76A C73 C75 95(4)
C76 C73 C75 125(4)
C74 C73 Ge4 110(2)
C76A C73 Ge4 116(3)
C76 C73 Ge4 110(3)
C75 C73 Ge4 104(2)
C82 C81 C86 118(5)
C82 C81 C80 120(4)
C86 C81 C80 121(5)
C83 C82 C81 122(5)
C82 C83 C84 126(5)
C83 C84 C85 114(5)
C85 C86 C81 120(6)
C86 C85 C84 119(5)
Ge1 Ag1 Cl4 123.2(2)
Ge1 Ag1 Cl1 124.2(2)
Cl4 Ag1 Cl1 95.5(2)
Ge1 Ag1 Cl3 106.9(2)
Cl4 Ag1 Cl3 101.9(2)
Cl1 Ag1 Cl3 101.6(2)
Ge1 Ag1 Ag2 134.98(15)
Cl4 Ag1 Ag2 101.55(18)
Cl1 Ag1 Ag2 47.64(18)
Cl3 Ag1 Ag2 53.98(16)
Ge2 Ag2 Cl1 141.5(2)
Ge2 Ag2 Cl2 113.1(2)
Cl1 Ag2 Cl2 98.4(2)
Ge2 Ag2 Cl3 100.58(18)
Cl1 Ag2 Cl3 102.4(2)
Cl2 Ag2 Cl3 87.6(2)
Ge2 Ag2 Ag1 142.46(13)
Cl1 Ag2 Ag1 50.52(18)
Cl2 Ag2 Ag1 92.80(17)
Cl3 Ag2 Ag1 51.92(17)
Ge3 Ag3 Cl3 139.1(2)
Ge3 Ag3 Cl2 119.74(19)
Cl3 Ag3 Cl2 95.9(2)
Ge3 Ag3 Cl4 96.93(18)
Cl3 Ag3 Cl4 100.3(2)
Cl2 Ag3 Cl4 93.6(2)
Ge4 Ag4 Cl4 129.8(2)
Ge4 Ag4 Cl2 123.7(2)
Cl4 Ag4 Cl2 104.5(3)
Ge4 Ag4 Cl1 100.24(17)
Cl4 Ag4 Cl1 90.0(2)
Cl2 Ag4 Cl1 92.7(2)
Ag2 Cl1 Ag1 81.8(2)
Ag2 Cl1 Ag4 83.1(2)
Ag1 Cl1 Ag4 81.0(2)
Ag4 Cl2 Ag3 83.1(2)
Ag4 Cl2 Ag2 85.5(2)
Ag3 Cl2 Ag2 86.0(2)
Ag3 Cl3 Ag1 80.7(2)
Ag3 Cl3 Ag2 86.9(2)
Ag1 Cl3 Ag2 74.10(19)
Ag4 Cl4 Ag1 88.4(2)
Ag4 Cl4 Ag3 78.9(2)
Ag1 Cl4 Ag3 76.5(2)
N2 Ge1 N1 64.3(10)
N2 Ge1 C16 105.6(10)
N1 Ge1 C16 104.6(12)
N2 Ge1 C5 31.1(11)
N1 Ge1 C5 33.3(11)
C16 Ge1 C5 110.2(10)
N2 Ge1 Ag1 116.5(7)
N1 Ge1 Ag1 119.6(7)
C16 Ge1 Ag1 128.3(8)
C5 Ge1 Ag1 121.4(6)
N3 Ge2 N4 64.9(11)
N3 Ge2 C35 105.2(12)
N4 Ge2 C35 105.0(11)
N3 Ge2 C24 33.3(11)
N4 Ge2 C24 31.7(11)
C35 Ge2 C24 109.4(11)
N3 Ge2 Ag2 116.9(7)
N4 Ge2 Ag2 120.9(7)
C35 Ge2 Ag2 127.0(8)
C24 Ge2 Ag2 123.6(8)
N6 Ge3 N5 65.6(9)
N6 Ge3 C54 107.3(11)
N5 Ge3 C54 104.9(9)
N6 Ge3 Ag3 119.2(7)
N5 Ge3 Ag3 118.0(6)
C54 Ge3 Ag3 125.9(7)
N6 Ge3 C43 32.4(10)
N5 Ge3 C43 33.7(10)
C54 Ge3 C43 113.6(9)
Ag3 Ge3 C43 120.5(6)
N8 Ge4 N7 67.1(10)
N8 Ge4 C73 108.0(10)
N7 Ge4 C73 106.3(11)
N8 Ge4 Ag4 113.9(6)
N7 Ge4 Ag4 116.1(7)
C73 Ge4 Ag4 128.8(8)
N8 Ge4 C62 34.8(11)
N7 Ge4 C62 32.6(11)
C73 Ge4 C62 113.8(10)
Ag4 Ge4 C62 117.3(6)
C5 N1 C4 132(3)
C5 N1 Ge1 90.3(18)
C4 N1 Ge1 133(2)
C5 N2 C12 128(3)
C5 N2 Ge1 95.0(19)
C12 N2 Ge1 133.8(19)
C24 N3 C23 132(3)
C24 N3 Ge2 91(2)
C23 N3 Ge2 135(2)
C24 N4 C31 131(3)
C24 N4 Ge2 92.7(19)
C31 N4 Ge2 133(2)
C43 N5 C42 127(2)
C43 N5 Ge3 92.3(17)
C42 N5 Ge3 136.2(17)
C43 N6 C50 130(2)
C43 N6 Ge3 94.0(16)
C50 N6 Ge3 133.4(19)
C62 N7 C61 127(2)
C62 N7 Ge4 93.9(18)
C61 N7 Ge4 135.1(18)
C62 N8 C69 131(3)
C62 N8 Ge4 93(2)
C69 N8 Ge4 136(2)

loop_
_geom_bond_atom_site_label_1
_geom_bond_atom_site_label_2
_geom_bond_distance
C1 C4 1.54(6)
C2 C4 1.59(5)
C3 C4 1.54(4)
C4 N1 1.43(4)
C5 N2 1.24(4)
C5 N1 1.31(4)
C5 C6 1.51(5)
C5 Ge1 2.39(3)
C6 C11 1.38(4)
C6 C7 1.43(5)
C7 C8 1.38(6)
C8 C9 1.39(6)
C9 C10 1.42(6)
C10 C11 1.38(5)
C12 C13 1.39(5)
C12 N2 1.50(4)
C12 C14 1.58(4)
C12 C15 1.61(5)
C16 C18 1.54(5)
C16 C19 1.58(6)
C16 C17 1.63(6)
C16 Ge1 2.01(3)
C20 C23 1.49(5)
C22 C23 1.55(5)
C23 N3 1.50(4)
C23 C21A 1.500(13)
C23 C21 1.500(13)
C24 N4 1.26(5)
C24 N3 1.32(4)
C24 C25 1.51(5)
C24 Ge2 2.41(4)
C25 C30 1.40(4)
C25 C26 1.43(5)
C26 C27 1.29(6)
C27 C28 1.43(9)
C28 C29 1.32(8)
C29 C30 1.50(6)
C31 C32 1.45(5)
C31 N4 1.51(4)
C31 C34 1.51(5)
C31 C33 1.55(5)
C35 C37 1.497(12)
C35 C36 1.500(13)
C35 C38A 1.500(9)
C35 C36A 1.501(13)
C35 C38 1.65(7)
C35 Ge2 2.01(3)
C39 C42 1.53(5)
C40 C42 1.47(6)
C42 C41A 1.502(13)
C42 C41 1.502(13)
C42 N5 1.51(4)
C43 N6 1.30(4)
C43 N5 1.35(3)
C43 C44 1.50(4)
C43 Ge3 2.42(3)
C44 C49 1.37(5)
C44 C45 1.37(4)
C45 C46 1.38(5)
C46 C47 1.37(6)
C47 C48 1.40(5)
C48 C49 1.37(5)
C50 C52 1.48(4)
C50 C53 1.51(4)
C50 N6 1.51(3)
C50 C51 1.53(5)
C54 C56 1.501(13)
C54 C56A 1.502(13)
C54 C55 1.50(4)
C54 C57 1.58(5)
C54 Ge3 2.04(3)
C58 C61 1.58(5)
C59 C61 1.55(4)
C60 C61 1.48(5)
C61 N7 1.45(3)
C62 N7 1.31(5)
C62 N8 1.39(4)
C62 C63 1.49(5)
C62 Ge4 2.44(4)
C63 C64 1.36(4)
C63 C68 1.43(4)
C64 C65 1.30(5)
C65 C66 1.40(5)
C66 C67 1.33(5)
C67 C68 1.37(5)
C69 C72 1.42(6)
C69 N8 1.51(4)
C69 C70 1.56(5)
C69 C71 1.58(5)
C73 C74 1.38(6)
C73 C76A 1.499(13)
C73 C76 1.501(13)
C73 C75 1.62(6)
C73 Ge4 2.01(3)
C80 C81 1.54(7)
C81 C82 1.34(7)
C81 C86 1.39(8)
C82 C83 1.31(8)
C83 C84 1.32(7)
C84 C85 1.48(8)
C86 C85 1.39(9)
Ag1 Ge1 2.424(4)
Ag1 Cl4 2.594(7)
Ag1 Cl1 2.619(8)
Ag1 Cl3 2.749(8)
Ag1 Ag2 3.359(4)
Ag2 Ge2 2.428(4)
Ag2 Cl1 2.507(8)
Ag2 Cl2 2.719(7)
Ag2 Cl3 2.825(7)
Ag3 Ge3 2.421(4)
Ag3 Cl3 2.501(7)
Ag3 Cl2 2.661(8)
Ag3 Cl4 2.892(8)
Ag4 Ge4 2.420(3)
Ag4 Cl4 2.553(8)
Ag4 Cl2 2.570(8)
Ag4 Cl1 2.893(7)
Ge1 N2 1.94(2)
Ge1 N1 1.99(2)
Ge2 N3 1.99(3)
Ge2 N4 1.99(2)
Ge3 N6 1.96(2)
Ge3 N5 1.96(2)
Ge4 N8 1.94(2)
Ge4 N7 1.96(2)
